data_4513164
loop_
_publ_author_name
'Abrahams, Brendan F.'
'Elliott, Robert W.'
'Hudson, Timothy A.'
'Robson, Richard'
'Sutton, Ashley L.'

_publ_section_title
;
 New CuI2(TCNQ--II) and CuI2(F4TCNQ--II) Coordination Polymers
;
_journal_issue 5
_journal_name_full 'Crystal Growth &amp; Design'
_journal_page_first 2437
_journal_paper_doi 10.1021/acs.cgd.5b00220
_journal_volume 15
_journal_year 2015
_chemical_formula_sum 'C34 H24 Cu2 F4 N8 O2'
_chemical_formula_weight 779.69
_chemical_name_common '[Cu2(F4TCNQ)(2,2'-bpy)2].2MeOH'
_space_group_crystal_system triclinic
_space_group_IT_number 2
_space_group_name_Hall '-P 1'
_space_group_name_H-M_alt 'P -1'
_symmetry_space_group_name_Hall '-P 1'
_symmetry_space_group_name_H-M 'P -1'
_atom_sites_solution_hydrogens geom
_audit_creation_method SHELXL-2014/7
_cell_angle_alpha 75.849(8)
_cell_angle_beta 80.341(7)
_cell_angle_gamma 77.374(9)
_cell_formula_units_Z 1
_cell_length_a 7.3260(7)
_cell_length_b 9.4851(11)
_cell_length_c 12.2439(11)
_cell_measurement_reflns_used 2252
_cell_measurement_temperature 130(2)
_cell_measurement_theta_max 75.6467
_cell_measurement_theta_min 3.7475
_cell_volume 799.13(14)
_computing_cell_refinement
;
CrysAlisPro, Agilent Technologies,
Version 1.171.36.20 (release 27-06-2012 CrysAlis171 .NET)
(compiled Jul 11 2012,15:38:31)
;
_computing_data_collection
;
CrysAlisPro, Agilent Technologies,
Version 1.171.36.20 (release 27-06-2012 CrysAlis171 .NET)
(compiled Jul 11 2012,15:38:31)
;
_computing_data_reduction
;
CrysAlisPro, Agilent Technologies,
Version 1.171.36.20 (release 27-06-2012 CrysAlis171 .NET)
(compiled Jul 11 2012,15:38:31)
;
_computing_structure_refinement 'SHELXL-2014/7 (Sheldrick, 2014)'
_computing_structure_solution 'SHELXS-97 (Sheldrick, 1997)'
_diffrn_ambient_temperature 130(2)
_diffrn_detector_area_resol_mean 10.2273
_diffrn_measured_fraction_theta_full 0.999
_diffrn_measured_fraction_theta_max 0.999
_diffrn_measurement_device_type 'SuperNova, Dual, Cu at zero, Atlas'
_diffrn_measurement_method '\w scans'
_diffrn_radiation_monochromator mirror
_diffrn_radiation_source 'SuperNova (Cu) X-ray Source'
_diffrn_radiation_type CuK\a
_diffrn_radiation_wavelength 1.54184
_diffrn_reflns_av_unetI/netI 0.0256
_diffrn_reflns_laue_measured_fraction_full 0.999
_diffrn_reflns_laue_measured_fraction_max 0.999
_diffrn_reflns_limit_h_max 8
_diffrn_reflns_limit_h_min -8
_diffrn_reflns_limit_k_max 11
_diffrn_reflns_limit_k_min -11
_diffrn_reflns_limit_l_max 14
_diffrn_reflns_limit_l_min -14
_diffrn_reflns_number 5210
_diffrn_reflns_point_group_measured_fraction_full 0.999
_diffrn_reflns_point_group_measured_fraction_max 0.999
_diffrn_reflns_theta_full 67.478
_diffrn_reflns_theta_max 67.478
_diffrn_reflns_theta_min 3.751
_exptl_absorpt_coefficient_mu 2.252
_exptl_absorpt_correction_T_max 0.950
_exptl_absorpt_correction_T_min 0.716
_exptl_absorpt_correction_type gaussian
_exptl_absorpt_process_details
;
CrysAlisPro, Agilent Technologies,
Version 1.171.36.20 (release 27-06-2012 CrysAlis171 .NET)
(compiled Jul 11 2012,15:38:31)
Numerical absorption correction based on gaussian integration over
            a multifaceted crystal model
;
_exptl_crystal_colour 'Dark orange'
_exptl_crystal_density_diffrn 1.620
_exptl_crystal_description 'Flat rectangular rod'
_exptl_crystal_F_000 394
_exptl_crystal_size_max 0.2929
_exptl_crystal_size_mid 0.0590
_exptl_crystal_size_min 0.0244
_refine_diff_density_max 0.712
_refine_diff_density_min -0.359
_refine_diff_density_rms 0.072
_refine_ls_extinction_method none
_refine_ls_goodness_of_fit_ref 1.044
_refine_ls_hydrogen_treatment constr
_refine_ls_matrix_type full
_refine_ls_number_parameters 225
_refine_ls_number_reflns 5210
_refine_ls_number_restraints 0
_refine_ls_restrained_S_all 1.044
_refine_ls_R_factor_all 0.0540
_refine_ls_R_factor_gt 0.0461
_refine_ls_shift/su_max 0.038
_refine_ls_shift/su_mean 0.001
_refine_ls_structure_factor_coef Fsqd
_refine_ls_weighting_details 'w=1/[\s^2^(Fo^2^)+(0.0861P)^2^+0.2442P] where P=(Fo^2^+2Fc^2^)/3'
_refine_ls_weighting_scheme calc
_refine_ls_wR_factor_gt 0.1245
_refine_ls_wR_factor_ref 0.1291
_reflns_Friedel_coverage 0.000
_reflns_number_gt 4435
_reflns_number_total 5210
_reflns_threshold_expression 'I > 2\s(I)'
_cod_data_source_file cg5b00220_si_002.cif
_cod_data_source_block Cu2F4TCNQbipy
_cod_original_cell_volume 799.13(15)
_cod_database_code 4513164
_shelx_shelxl_version_number 2014/7
_shelx_space_group_comment
;
The symmetry employed for this shelxl refinement is uniquely defined
by the following loop, which should always be used as a source of
symmetry information in preference to the above space-group names.
They are only intended as comments.
;

loop_
_space_group_symop_operation_xyz
'x, y, z'
'-x, -y, -z'

loop_
_atom_site_label
_atom_site_type_symbol
_atom_site_fract_x
_atom_site_fract_y
_atom_site_fract_z
_atom_site_U_iso_or_equiv
_atom_site_adp_type
_atom_site_occupancy
_atom_site_site_symmetry_order
_atom_site_calc_flag
_atom_site_refinement_flags_posn
_atom_site_refinement_flags_adp
_atom_site_refinement_flags_occupancy
_atom_site_disorder_assembly
_atom_site_disorder_group
O100 O 1.177(3) 0.034(2) 0.9882(16) 0.168(6) Uiso 0.5 1 d . . P A 1
C100 C 1.0000 0.0000 1.0000 0.130(9) Uiso 0.5 2 d S . P A 1
O101 O 1.549(3) -0.042(2) 0.9495(17) 0.189(7) Uiso 0.5 1 d . . P B 2
C101 C 1.317(4) 0.041(3) 0.006(2) 0.138(7) Uiso 0.5 1 d . . P C 2
C102 C 1.024(5) 0.020(5) 0.079(3) 0.120(11) Uiso 0.25 1 d . . P D 2
Cu1 Cu 1.16924(6) 0.21854(6) 0.64404(4) 0.03107(19) Uani 1 1 d . . . . .
F1 F 0.8588(2) 0.3691(2) 0.94596(17) 0.0370(5) Uani 1 1 d . . . . .
F2 F 0.7843(2) 0.5125(3) 1.10966(18) 0.0394(5) Uani 1 1 d . . . . .
N1 N 0.9152(4) 0.2541(3) 0.7227(2) 0.0330(6) Uani 1 1 d . . . . .
N3 N 1.1565(3) 0.2422(3) 0.4720(2) 0.0294(6) Uani 1 1 d . . . . .
C11 C 1.1888(4) 0.1128(4) 0.4377(3) 0.0304(7) Uani 1 1 d . . . . .
N2 N 0.3414(4) 0.2974(4) 0.7050(3) 0.0367(7) Uani 1 1 d . . . . .
C5 C 0.6778(4) 0.4345(4) 0.9699(3) 0.0282(6) Uani 1 1 d . . . . .
N4 N 1.2722(4) 0.0022(3) 0.6249(2) 0.0309(6) Uani 1 1 d . . . . .
C1 C 0.7675(4) 0.2974(4) 0.7651(3) 0.0298(7) Uani 1 1 d . . . . .
C6 C 0.6388(4) 0.5099(4) 1.0558(3) 0.0287(7) Uani 1 1 d . . . . .
C2 C 0.4457(4) 0.3219(4) 0.7563(3) 0.0301(7) Uani 1 1 d . . . . .
C4 C 0.5419(4) 0.4212(4) 0.9071(3) 0.0264(6) Uani 1 1 d . . . . .
C12 C 1.2599(4) -0.0204(4) 0.5223(3) 0.0310(7) Uani 1 1 d . . . . .
C3 C 0.5838(4) 0.3478(4) 0.8118(3) 0.0282(6) Uani 1 1 d . . . . .
C9 C 1.0979(5) 0.2379(5) 0.2546(3) 0.0430(9) Uani 1 1 d . . . . .
H9 H 1.0762 0.2363 0.1806 0.052 Uiso 1 1 calc R U . . .
C13 C 1.3154(5) -0.1613(4) 0.4977(3) 0.0390(8) Uani 1 1 d . . . . .
H13 H 1.3031 -0.1759 0.4255 0.047 Uiso 1 1 calc R U . . .
C7 C 1.1002(5) 0.3666(4) 0.3979(3) 0.0353(7) Uani 1 1 d . . . . .
H7 H 1.0807 0.4577 0.4214 0.042 Uiso 1 1 calc R U . . .
C16 C 1.3456(5) -0.1123(4) 0.7026(3) 0.0396(8) Uani 1 1 d . . . . .
H16 H 1.3571 -0.0960 0.7744 0.048 Uiso 1 1 calc R U . . .
C15 C 1.4056(5) -0.2539(4) 0.6828(4) 0.0438(9) Uani 1 1 d . . . . .
H15 H 1.4582 -0.3328 0.7397 0.053 Uiso 1 1 calc R U . . .
C8 C 1.0682(5) 0.3711(5) 0.2886(3) 0.0397(8) Uani 1 1 d . . . . .
H8 H 1.0273 0.4624 0.2386 0.048 Uiso 1 1 calc R U . . .
C14 C 1.3874(5) -0.2778(4) 0.5790(4) 0.0458(9) Uani 1 1 d . . . . .
H14 H 1.4245 -0.3742 0.5639 0.055 Uiso 1 1 calc R U . . .
C10 C 1.1588(5) 0.1084(4) 0.3290(3) 0.0380(8) Uani 1 1 d . . . . .
H10 H 1.1805 0.0165 0.3066 0.046 Uiso 1 1 calc R U . . .

loop_
_atom_site_aniso_label
_atom_site_aniso_U_11
_atom_site_aniso_U_22
_atom_site_aniso_U_33
_atom_site_aniso_U_23
_atom_site_aniso_U_13
_atom_site_aniso_U_12
Cu1 0.0235(3) 0.0446(3) 0.0319(3) -0.0239(2) -0.00305(18) -0.00348(19)
F1 0.0184(9) 0.0607(13) 0.0386(11) -0.0305(10) -0.0047(7) 0.0016(8)
F2 0.0203(9) 0.0680(14) 0.0406(11) -0.0346(10) -0.0076(8) -0.0024(8)
N1 0.0245(14) 0.0504(17) 0.0314(14) -0.0256(13) -0.0023(11) -0.0044(12)
N3 0.0225(12) 0.0403(15) 0.0298(14) -0.0167(12) -0.0026(10) -0.0055(10)
C11 0.0226(15) 0.0434(18) 0.0318(16) -0.0210(14) 0.0022(12) -0.0099(12)
N2 0.0257(14) 0.0552(18) 0.0385(16) -0.0311(14) -0.0031(12) -0.0039(12)
C5 0.0171(14) 0.0435(18) 0.0264(15) -0.0172(13) -0.0004(11) -0.0017(12)
N4 0.0229(13) 0.0398(15) 0.0326(14) -0.0152(12) 0.0004(11) -0.0061(11)
C1 0.0301(17) 0.0400(18) 0.0264(15) -0.0182(14) -0.0048(13) -0.0080(13)
C6 0.0201(14) 0.0438(18) 0.0281(15) -0.0176(14) -0.0054(11) -0.0054(12)
C2 0.0254(15) 0.0394(17) 0.0288(16) -0.0201(14) 0.0010(12) -0.0021(12)
C4 0.0227(14) 0.0360(16) 0.0240(14) -0.0140(12) -0.0020(11) -0.0050(12)
C12 0.0208(14) 0.0422(18) 0.0348(16) -0.0192(14) 0.0030(12) -0.0089(12)
C3 0.0227(14) 0.0400(17) 0.0266(15) -0.0176(13) -0.0025(12) -0.0044(12)
C9 0.042(2) 0.062(2) 0.0332(18) -0.0181(17) -0.0081(15) -0.0163(17)
C13 0.0360(18) 0.0415(19) 0.044(2) -0.0230(16) 0.0037(15) -0.0083(14)
C7 0.0306(17) 0.0416(19) 0.0368(18) -0.0167(15) -0.0041(13) -0.0041(13)
C16 0.0325(18) 0.048(2) 0.0388(19) -0.0115(16) -0.0006(14) -0.0076(14)
C15 0.0315(18) 0.040(2) 0.053(2) -0.0047(17) 0.0023(16) -0.0029(14)
C8 0.0342(18) 0.051(2) 0.0363(18) -0.0110(16) -0.0083(14) -0.0087(15)
C14 0.039(2) 0.038(2) 0.060(3) -0.0213(18) 0.0059(17) -0.0050(15)
C10 0.0365(18) 0.049(2) 0.0372(19) -0.0241(16) -0.0019(14) -0.0121(15)

loop_
_atom_type_symbol
_atom_type_description
_atom_type_scat_dispersion_real
_atom_type_scat_dispersion_imag
_atom_type_scat_source
C C 0.0181 0.0091 'International Tables Vol C Tables 4.2.6.8 and 6.1.1.4'
H H 0.0000 0.0000 'International Tables Vol C Tables 4.2.6.8 and 6.1.1.4'
N N 0.0311 0.0180 'International Tables Vol C Tables 4.2.6.8 and 6.1.1.4'
O O 0.0492 0.0322 'International Tables Vol C Tables 4.2.6.8 and 6.1.1.4'
F F 0.0727 0.0534 'International Tables Vol C Tables 4.2.6.8 and 6.1.1.4'
Cu Cu -1.9646 0.5888 'International Tables Vol C Tables 4.2.6.8 and 6.1.1.4'

loop_
_geom_angle_atom_site_label_1
_geom_angle_atom_site_label_2
_geom_angle_atom_site_label_3
_geom_angle
_geom_angle_site_symmetry_1
_geom_angle_site_symmetry_3
O100 C100 O100 180.0 . 2_757
C101 O101 O101 78(2) 2_856 2_857
C101 O101 C101 119.0(19) 2_856 1_556
O101 O101 C101 40.8(11) 2_857 1_556
O101 C101 O101 61.0(19) 2_856 1_554
N2 Cu1 N1 111.60(11) 1_655 .
N2 Cu1 N3 124.66(12) 1_655 .
N1 Cu1 N3 109.57(11) . .
N2 Cu1 N4 113.10(12) 1_655 .
N1 Cu1 N4 115.40(12) . .
N3 Cu1 N4 79.04(11) . .
C1 N1 Cu1 169.6(3) . .
C7 N3 C11 118.1(3) . .
C7 N3 Cu1 127.1(2) . .
C11 N3 Cu1 114.2(2) . .
N3 C11 C10 121.2(3) . .
N3 C11 C12 115.4(3) . .
C10 C11 C12 123.4(3) . .
C2 N2 Cu1 167.8(3) . 1_455
F1 C5 C6 117.2(3) . .
F1 C5 C4 118.9(3) . .
C6 C5 C4 123.9(3) . .
C16 N4 C12 118.5(3) . .
C16 N4 Cu1 127.1(2) . .
C12 N4 Cu1 114.4(2) . .
N1 C1 C3 176.7(3) . .
F2 C6 C5 117.3(3) . .
F2 C6 C4 118.8(3) . 2_667
C5 C6 C4 123.9(3) . 2_667
N2 C2 C3 175.4(3) . .
C6 C4 C5 112.2(3) 2_667 .
C6 C4 C3 123.6(3) 2_667 .
C5 C4 C3 124.2(3) . .
N4 C12 C13 121.4(3) . .
N4 C12 C11 115.8(3) . .
C13 C12 C11 122.8(3) . .
C2 C3 C1 112.9(3) . .
C2 C3 C4 123.9(3) . .
C1 C3 C4 123.2(3) . .
C10 C9 C8 119.3(3) . .
C14 C13 C12 119.3(4) . .
N3 C7 C8 123.9(3) . .
N4 C16 C15 122.8(4) . .
C14 C15 C16 118.6(4) . .
C7 C8 C9 117.8(4) . .
C13 C14 C15 119.4(3) . .
C9 C10 C11 119.6(3) . .

loop_
_geom_bond_atom_site_label_1
_geom_bond_atom_site_label_2
_geom_bond_distance
_geom_bond_site_symmetry_2
O100 C100 1.38(2) .
C100 O100 1.38(2) 2_757
O101 C101 1.21(3) 2_856
O101 O101 1.62(4) 2_857
O101 C101 1.81(3) 1_556
C101 O101 1.21(3) 2_856
C101 O101 1.81(3) 1_554
Cu1 N2 1.926(3) 1_655
Cu1 N1 1.946(3) .
Cu1 N3 2.079(3) .
Cu1 N4 2.082(3) .
F1 C5 1.352(3) .
F2 C6 1.352(4) .
N1 C1 1.154(4) .
N3 C7 1.333(5) .
N3 C11 1.353(4) .
C11 C10 1.397(5) .
C11 C12 1.481(5) .
N2 C2 1.158(4) .
N2 Cu1 1.926(3) 1_455
C5 C6 1.370(4) .
C5 C4 1.399(4) .
N4 C16 1.336(5) .
N4 C12 1.346(4) .
C1 C3 1.400(4) .
C6 C4 1.397(4) 2_667
C2 C3 1.403(4) .
C4 C6 1.397(4) 2_667
C4 C3 1.458(4) .
C12 C13 1.400(5) .
C9 C10 1.374(6) .
C9 C8 1.387(6) .
C13 C14 1.368(6) .
C7 C8 1.386(5) .
C16 C15 1.385(6) .
C15 C14 1.377(6) .

loop_
_geom_torsion_atom_site_label_1
_geom_torsion_atom_site_label_2
_geom_torsion_atom_site_label_3
_geom_torsion_atom_site_label_4
_geom_torsion
_geom_torsion_site_symmetry_4
C1 C3 C4 C5 -7.5(5) .
C2 C3 C4 C6 -8.4(5) 2_667
